data_4126125
loop_
_publ_author_name
'Sch\"afer, Mathias'
'Peckelsen, Katrin'
'Paul, Mathias'
'Martens, Jonathan'
'Oomens, Jos'
'Berden, Giel'
'Berkessel, Albrecht'
'Meijer, Anthony J. H. M.'

_publ_section_title
;
 Hydrogen Tunneling above Room Temperature Evidenced by Infrared Ion
 Spectroscopy.
;
_journal_issue 16
_journal_name_full 'Journal of the American Chemical Society'
_journal_page_first 5779
_journal_page_last 5786
_journal_paper_doi 10.1021/jacs.6b10348
_journal_volume 139
_journal_year 2017
_chemical_formula_moiety 'C10 H11 N O3'
_chemical_formula_sum 'C10 H11 N O3'
_chemical_formula_weight 193.20
_space_group_crystal_system monoclinic
_space_group_IT_number 14
_space_group_name_Hall '-P 2ybc'
_space_group_name_H-M_alt 'P 1 21/c 1'
_symmetry_space_group_name_Hall '-P 2ybc'
_symmetry_space_group_name_H-M 'P 1 21/c 1'
_atom_sites_solution_hydrogens mixed
_audit_creation_method SHELXL-2014/7
_cell_angle_alpha 90
_cell_angle_beta 91.5650(10)
_cell_angle_gamma 90
_cell_formula_units_Z 8
_cell_length_a 20.0813(6)
_cell_length_b 7.5198(2)
_cell_length_c 12.1237(3)
_cell_measurement_temperature 100(2)
_cell_volume 1830.09(9)
_computing_cell_refinement 'Bruker APEX 2'
_computing_data_collection 'Bruker APEX 2'
_computing_data_reduction 'Bruker APEX 2'
_computing_molecular_graphics 'SCHAKAL99 (E. Keller 1999)'
_computing_publication_material 'PLATON (A. L. Spek 1980-2015)'
_computing_structure_refinement 'SHELXL-2014/7 (Sheldrick, 2014)'
_computing_structure_solution 'SHELXt  (Sheldrick, 2015)'
_diffrn_ambient_temperature 100(2)
_diffrn_measured_fraction_theta_full 0.998
_diffrn_measured_fraction_theta_max 0.997
_diffrn_measurement_device_type 'Bruker D8'
_diffrn_measurement_method 'phi / omega scans'
_diffrn_radiation_type CuK\a
_diffrn_radiation_wavelength 1.54178
_diffrn_reflns_av_R_equivalents 0.0311
_diffrn_reflns_av_unetI/netI 0.0145
_diffrn_reflns_Laue_measured_fraction_full 0.998
_diffrn_reflns_Laue_measured_fraction_max 0.997
_diffrn_reflns_limit_h_max 24
_diffrn_reflns_limit_h_min -24
_diffrn_reflns_limit_k_max 9
_diffrn_reflns_limit_k_min -9
_diffrn_reflns_limit_l_max 14
_diffrn_reflns_limit_l_min -13
_diffrn_reflns_number 49049
_diffrn_reflns_point_group_measured_fraction_full 0.998
_diffrn_reflns_point_group_measured_fraction_max 0.997
_diffrn_reflns_theta_full 67.679
_diffrn_reflns_theta_max 72.191
_diffrn_reflns_theta_min 4.405
_diffrn_source 'micro focus'
_exptl_absorpt_coefficient_mu 0.870
_exptl_absorpt_correction_T_max 0.7536
_exptl_absorpt_correction_T_min 0.6085
_exptl_absorpt_correction_type multi-scan
_exptl_absorpt_process_details 'Bruker SADABS'
_exptl_crystal_colour yellow
_exptl_crystal_density_diffrn 1.402
_exptl_crystal_description prism
_exptl_crystal_F_000 816
_exptl_crystal_size_max 0.300
_exptl_crystal_size_mid 0.200
_exptl_crystal_size_min 0.070
_refine_diff_density_max 0.426
_refine_diff_density_min -0.473
_refine_diff_density_rms 0.165
_refine_ls_extinction_coef 0.0141(7)
_refine_ls_extinction_expression Fc^*^=kFc[1+0.001xFc^2^\l^3^/sin(2\q)]^-1/4^
_refine_ls_extinction_method 'SHELXL-2014/7 (Sheldrick 2014)'
_refine_ls_goodness_of_fit_ref 1.148
_refine_ls_hydrogen_treatment mixed
_refine_ls_matrix_type full
_refine_ls_number_parameters 266
_refine_ls_number_reflns 3606
_refine_ls_number_restraints 0
_refine_ls_restrained_S_all 1.148
_refine_ls_R_factor_all 0.0388
_refine_ls_R_factor_gt 0.0354
_refine_ls_shift/su_max 0.006
_refine_ls_shift/su_mean 0.000
_refine_ls_structure_factor_coef Fsqd
_refine_ls_weighting_details 'w=1/[\s^2^(Fo^2^)+(0.0585P)^2^+0.6034P] where P=(Fo^2^+2Fc^2^)/3'
_refine_ls_weighting_scheme calc
_refine_ls_wR_factor_gt 0.0949
_refine_ls_wR_factor_ref 0.1038
_reflns_Friedel_coverage 0.000
_reflns_number_gt 3481
_reflns_number_total 3606
_reflns_threshold_expression 'I > 2\s(I)'
_cod_data_source_file ja6b10348_si_003.cif
_cod_data_source_block map289
_cod_depositor_comments
;
The following automatic conversions were performed:

'_exptl_absorpt_correction_type' value 'multiscan' changed to
'multi-scan' according to
/home/data/users/saulius/crontab/automatic-downloads/current/ACS/lib/dictionaries/cif_core.dic
dictionary named 'cif_core.dic' version 2.4.2 from 2011-04-26.

Automatic conversion script
Id: cif_fix_values 4973 2017-02-22 13:04:09Z antanas 
;
_cod_database_code 4126125
_shelx_shelxl_version_number 2014/7
_shelx_space_group_comment
;
The symmetry employed for this shelxl refinement is uniquely defined
by the following loop, which should always be used as a source of
symmetry information in preference to the above space-group names.
They are only intended as comments.
;
_shelx_estimated_absorpt_t_min 0.780
_shelx_estimated_absorpt_t_max 0.942

loop_
_space_group_symop_operation_xyz
'x, y, z'
'-x, y+1/2, -z+1/2'
'-x, -y, -z'
'x, -y-1/2, z-1/2'

loop_
_atom_site_label
_atom_site_type_symbol
_atom_site_fract_x
_atom_site_fract_y
_atom_site_fract_z
_atom_site_U_iso_or_equiv
_atom_site_adp_type
_atom_site_occupancy
_atom_site_site_symmetry_order
_atom_site_calc_flag
_atom_site_refinement_flags_posn
_atom_site_refinement_flags_adp
O1 O 0.30150(4) 0.87964(11) 0.16424(7) 0.0204(2) Uani 1 1 d . .
O2 O 0.26538(4) 0.60138(12) 0.13086(8) 0.0227(2) Uani 1 1 d . .
H2X H 0.2298(10) 0.655(3) 0.1019(16) 0.045(5) Uiso 1 1 d . .
O3 O 0.35639(4) 0.56664(12) 0.32199(7) 0.0211(2) Uani 1 1 d . .
N1 N 0.61986(5) 0.67785(13) 0.04419(8) 0.0162(2) Uani 1 1 d . .
C1 C 0.30778(5) 0.72030(16) 0.16960(9) 0.0149(2) Uani 1 1 d . .
C2 C 0.36715(6) 0.63232(15) 0.23010(9) 0.0151(2) Uani 1 1 d . .
C3 C 0.43094(5) 0.63818(14) 0.17937(9) 0.0135(2) Uani 1 1 d . .
C4 C 0.48742(5) 0.56352(15) 0.23324(9) 0.0140(2) Uani 1 1 d . .
H4 H 0.4824 0.5046 0.3018 0.017 Uiso 1 1 calc R U
C5 C 0.54935(5) 0.57399(14) 0.18903(9) 0.0140(2) Uani 1 1 d . .
H5 H 0.5864 0.5220 0.2271 0.017 Uiso 1 1 calc R U
C6 C 0.55878(5) 0.66207(14) 0.08643(9) 0.0130(2) Uani 1 1 d . .
C7 C 0.62986(6) 0.77890(17) -0.05646(10) 0.0220(3) Uani 1 1 d . .
H7A H 0.6050 0.7230 -0.1178 0.033 Uiso 1 1 calc R U
H7B H 0.6774 0.7808 -0.0727 0.033 Uiso 1 1 calc R U
H7C H 0.6140 0.9009 -0.0466 0.033 Uiso 1 1 calc R U
C8 C 0.67875(6) 0.61515(18) 0.10531(10) 0.0215(3) Uani 1 1 d . .
H8A H 0.6813 0.6732 0.1777 0.032 Uiso 1 1 calc R U
H8B H 0.7187 0.6440 0.0642 0.032 Uiso 1 1 calc R U
H8C H 0.6759 0.4861 0.1152 0.032 Uiso 1 1 calc R U
C9 C 0.50130(6) 0.73159(15) 0.03024(9) 0.0145(2) Uani 1 1 d . .
H9 H 0.5057 0.7873 -0.0395 0.017 Uiso 1 1 calc R U
C10 C 0.43964(5) 0.71904(14) 0.07572(9) 0.0142(2) Uani 1 1 d . .
H10 H 0.4020 0.7658 0.0365 0.017 Uiso 1 1 calc R U
O4 O 0.19030(4) 0.41989(12) 0.40746(7) 0.0224(2) Uani 1 1 d . .
O5 O 0.24497(4) 0.68119(12) 0.40816(7) 0.0207(2) Uani 1 1 d . .
H5A H 0.2798(10) 0.619(3) 0.3815(15) 0.041(5) Uiso 1 1 d . .
O6 O 0.15086(4) 0.78721(12) 0.55130(7) 0.0221(2) Uani 1 1 d . .
N2 N -0.12777(5) 0.64015(14) 0.30767(8) 0.0180(2) Uani 1 1 d . .
C11 C 0.19300(6) 0.57747(16) 0.42477(9) 0.0160(2) Uani 1 1 d . .
C12 C 0.13587(6) 0.68431(15) 0.47446(9) 0.0159(2) Uani 1 1 d . .
C13 C 0.06899(5) 0.66363(15) 0.43100(9) 0.0148(2) Uani 1 1 d . .
C14 C 0.01779(6) 0.76572(15) 0.47791(9) 0.0163(2) Uani 1 1 d . .
H14 H 0.0282 0.8399 0.5394 0.020 Uiso 1 1 calc R U
C15 C -0.04629(6) 0.76038(15) 0.43712(9) 0.0165(2) Uani 1 1 d . .
H15 H -0.0793 0.8326 0.4695 0.020 Uiso 1 1 calc R U
C16 C -0.06423(5) 0.64790(15) 0.34666(9) 0.0146(2) Uani 1 1 d . .
C17 C -0.14778(6) 0.51313(17) 0.22227(10) 0.0225(3) Uani 1 1 d . .
H17A H -0.1309 0.5521 0.1512 0.034 Uiso 1 1 calc R U
H17B H -0.1965 0.5061 0.2175 0.034 Uiso 1 1 calc R U
H17C H -0.1294 0.3958 0.2407 0.034 Uiso 1 1 calc R U
C18 C -0.17788(6) 0.76613(17) 0.34426(10) 0.0203(3) Uani 1 1 d . .
H18A H -0.1910 0.7355 0.4192 0.030 Uiso 1 1 calc R U
H18B H -0.2170 0.7608 0.2943 0.030 Uiso 1 1 calc R U
H18C H -0.1593 0.8866 0.3439 0.030 Uiso 1 1 calc R U
C19 C -0.01282(6) 0.54458(16) 0.29971(9) 0.0168(2) Uani 1 1 d . .
H19 H -0.0232 0.4683 0.2391 0.020 Uiso 1 1 calc R U
C20 C 0.05139(6) 0.55343(15) 0.34058(9) 0.0166(2) Uani 1 1 d . .
H20 H 0.0848 0.4838 0.3073 0.020 Uiso 1 1 calc R U

loop_
_atom_site_aniso_label
_atom_site_aniso_U_11
_atom_site_aniso_U_22
_atom_site_aniso_U_33
_atom_site_aniso_U_23
_atom_site_aniso_U_13
_atom_site_aniso_U_12
O1 0.0196(4) 0.0161(4) 0.0255(5) 0.0012(3) -0.0016(3) 0.0012(3)
O2 0.0156(4) 0.0181(4) 0.0339(5) 0.0032(4) -0.0091(4) -0.0021(3)
O3 0.0162(4) 0.0272(5) 0.0199(4) 0.0075(3) 0.0026(3) 0.0014(3)
N1 0.0133(5) 0.0174(5) 0.0181(5) 0.0030(4) 0.0007(4) -0.0001(4)
C1 0.0124(5) 0.0174(6) 0.0151(5) 0.0014(4) 0.0025(4) -0.0011(4)
C2 0.0152(5) 0.0132(5) 0.0168(5) -0.0006(4) -0.0014(4) -0.0011(4)
C3 0.0139(5) 0.0117(5) 0.0147(5) -0.0012(4) -0.0010(4) -0.0014(4)
C4 0.0166(5) 0.0126(5) 0.0128(5) 0.0004(4) -0.0006(4) -0.0008(4)
C5 0.0146(5) 0.0129(5) 0.0143(5) -0.0005(4) -0.0028(4) 0.0011(4)
C6 0.0141(5) 0.0099(5) 0.0150(5) -0.0028(4) 0.0002(4) -0.0006(4)
C7 0.0190(6) 0.0238(6) 0.0233(6) 0.0076(5) 0.0056(5) 0.0012(5)
C8 0.0121(5) 0.0280(7) 0.0242(6) 0.0042(5) 0.0004(4) 0.0012(5)
C9 0.0172(6) 0.0139(5) 0.0123(5) 0.0008(4) -0.0010(4) -0.0001(4)
C10 0.0144(5) 0.0127(5) 0.0151(5) -0.0009(4) -0.0033(4) 0.0009(4)
O4 0.0192(4) 0.0190(5) 0.0290(5) -0.0004(3) 0.0013(3) 0.0031(3)
O5 0.0144(4) 0.0229(5) 0.0251(5) 0.0018(3) 0.0043(3) -0.0006(3)
O6 0.0155(4) 0.0252(5) 0.0254(5) -0.0069(4) -0.0032(3) 0.0011(3)
N2 0.0136(5) 0.0197(5) 0.0207(5) -0.0048(4) -0.0011(4) 0.0015(4)
C11 0.0136(5) 0.0198(6) 0.0145(5) 0.0030(4) -0.0020(4) 0.0012(4)
C12 0.0163(6) 0.0143(5) 0.0170(5) 0.0025(4) 0.0006(4) 0.0001(4)
C13 0.0139(5) 0.0142(5) 0.0163(5) 0.0023(4) 0.0011(4) -0.0004(4)
C14 0.0175(6) 0.0149(5) 0.0165(5) -0.0017(4) 0.0006(4) -0.0018(4)
C15 0.0149(5) 0.0164(5) 0.0183(6) -0.0022(4) 0.0029(4) 0.0010(4)
C16 0.0142(5) 0.0137(5) 0.0158(5) 0.0025(4) 0.0009(4) -0.0009(4)
C17 0.0182(6) 0.0249(6) 0.0241(6) -0.0064(5) -0.0043(5) -0.0008(5)
C18 0.0141(5) 0.0252(6) 0.0215(6) -0.0016(5) 0.0010(4) 0.0043(5)
C19 0.0178(6) 0.0156(5) 0.0169(5) -0.0034(4) 0.0004(4) 0.0001(4)
C20 0.0156(5) 0.0161(5) 0.0181(5) -0.0005(4) 0.0025(4) 0.0017(4)

loop_
_atom_type_symbol
_atom_type_description
_atom_type_scat_dispersion_real
_atom_type_scat_dispersion_imag
_atom_type_scat_source
C C 0.0181 0.0091 'International Tables Vol C Tables 4.2.6.8 and 6.1.1.4'
H H 0.0000 0.0000 'International Tables Vol C Tables 4.2.6.8 and 6.1.1.4'
N N 0.0311 0.0180 'International Tables Vol C Tables 4.2.6.8 and 6.1.1.4'
O O 0.0492 0.0322 'International Tables Vol C Tables 4.2.6.8 and 6.1.1.4'

loop_
_geom_angle_atom_site_label_1
_geom_angle_atom_site_label_2
_geom_angle_atom_site_label_3
_geom_angle
C1 O2 H2X 109.8(13)
C6 N1 C7 120.82(9)
C6 N1 C8 120.86(9)
C7 N1 C8 117.82(9)
O1 C1 O2 126.25(11)
O1 C1 C2 122.23(10)
O2 C1 C2 111.45(10)
O3 C2 C3 125.07(10)
O3 C2 C1 116.65(9)
C3 C2 C1 118.22(9)
C4 C3 C10 117.81(10)
C4 C3 C2 120.33(10)
C10 C3 C2 121.86(10)
C5 C4 C3 121.56(10)
C5 C4 H4 119.2
C3 C4 H4 119.2
C4 C5 C6 120.76(10)
C4 C5 H5 119.6
C6 C5 H5 119.6
N1 C6 C9 121.36(10)
N1 C6 C5 121.08(10)
C9 C6 C5 117.56(10)
N1 C7 H7A 109.5
N1 C7 H7B 109.5
H7A C7 H7B 109.5
N1 C7 H7C 109.5
H7A C7 H7C 109.5
H7B C7 H7C 109.5
N1 C8 H8A 109.5
N1 C8 H8B 109.5
H8A C8 H8B 109.5
N1 C8 H8C 109.5
H8A C8 H8C 109.5
H8B C8 H8C 109.5
C10 C9 C6 120.74(10)
C10 C9 H9 119.6
C6 C9 H9 119.6
C9 C10 C3 121.49(10)
C9 C10 H10 119.3
C3 C10 H10 119.3
C11 O5 H5A 111.5(12)
C16 N2 C17 121.12(10)
C16 N2 C18 121.23(10)
C17 N2 C18 117.53(9)
O4 C11 O5 125.85(11)
O4 C11 C12 123.50(10)
O5 C11 C12 110.61(10)
O6 C12 C13 123.19(10)
O6 C12 C11 116.83(10)
C13 C12 C11 119.98(10)
C20 C13 C14 117.48(10)
C20 C13 C12 124.04(10)
C14 C13 C12 118.41(10)
C15 C14 C13 121.74(11)
C15 C14 H14 119.1
C13 C14 H14 119.1
C14 C15 C16 120.81(10)
C14 C15 H15 119.6
C16 C15 H15 119.6
N2 C16 C19 121.70(10)
N2 C16 C15 120.81(10)
C19 C16 C15 117.49(10)
N2 C17 H17A 109.5
N2 C17 H17B 109.5
H17A C17 H17B 109.5
N2 C17 H17C 109.5
H17A C17 H17C 109.5
H17B C17 H17C 109.5
N2 C18 H18A 109.5
N2 C18 H18B 109.5
H18A C18 H18B 109.5
N2 C18 H18C 109.5
H18A C18 H18C 109.5
H18B C18 H18C 109.5
C20 C19 C16 120.97(10)
C20 C19 H19 119.5
C16 C19 H19 119.5
C19 C20 C13 121.50(10)
C19 C20 H20 119.2
C13 C20 H20 119.2

loop_
_geom_bond_atom_site_label_1
_geom_bond_atom_site_label_2
_geom_bond_distance
O1 C1 1.2064(15)
O2 C1 1.3128(14)
O2 H2X 0.89(2)
O3 C2 1.2429(14)
N1 C6 1.3474(14)
N1 C7 1.4560(15)
N1 C8 1.4566(15)
C1 C2 1.5326(15)
C2 C3 1.4368(15)
C3 C4 1.4099(15)
C3 C10 1.4112(16)
C4 C5 1.3698(16)
C4 H4 0.9500
C5 C6 1.4264(15)
C5 H5 0.9500
C6 C9 1.4236(15)
C7 H7A 0.9800
C7 H7B 0.9800
C7 H7C 0.9800
C8 H8A 0.9800
C8 H8B 0.9800
C8 H8C 0.9800
C9 C10 1.3724(16)
C9 H9 0.9500
C10 H10 0.9500
O4 C11 1.2044(15)
O5 C11 1.3228(14)
O5 H5A 0.91(2)
O6 C12 1.2418(15)
N2 C16 1.3498(15)
N2 C17 1.4571(15)
N2 C18 1.4599(15)
C11 C12 1.5370(16)
C12 C13 1.4376(16)
C13 C20 1.4114(16)
C13 C14 1.4150(16)
C14 C15 1.3665(16)
C14 H14 0.9500
C15 C16 1.4235(16)
C15 H15 0.9500
C16 C19 1.4232(16)
C17 H17A 0.9800
C17 H17B 0.9800
C17 H17C 0.9800
C18 H18A 0.9800
C18 H18B 0.9800
C18 H18C 0.9800
C19 C20 1.3704(16)
C19 H19 0.9500
C20 H20 0.9500

loop_
_geom_torsion_atom_site_label_1
_geom_torsion_atom_site_label_2
_geom_torsion_atom_site_label_3
_geom_torsion_atom_site_label_4
_geom_torsion
O1 C1 C2 O3 104.02(13)
O2 C1 C2 O3 -73.17(13)
O1 C1 C2 C3 -73.43(14)
O2 C1 C2 C3 109.37(11)
O3 C2 C3 C4 0.99(17)
C1 C2 C3 C4 178.22(10)
O3 C2 C3 C10 -178.42(11)
C1 C2 C3 C10 -1.20(16)
C10 C3 C4 C5 2.30(16)
C2 C3 C4 C5 -177.13(10)
C3 C4 C5 C6 0.23(16)
C7 N1 C6 C9 4.82(16)
C8 N1 C6 C9 176.50(10)
C7 N1 C6 C5 -175.53(10)
C8 N1 C6 C5 -3.85(16)
C4 C5 C6 N1 177.85(10)
C4 C5 C6 C9 -2.49(16)
N1 C6 C9 C10 -178.13(10)
C5 C6 C9 C10 2.21(16)
C6 C9 C10 C3 0.32(17)
C4 C3 C10 C9 -2.58(16)
C2 C3 C10 C9 176.84(10)
O4 C11 C12 O6 132.59(12)
O5 C11 C12 O6 -45.23(14)
O4 C11 C12 C13 -48.00(16)
O5 C11 C12 C13 134.19(10)
O6 C12 C13 C20 177.06(11)
C11 C12 C13 C20 -2.32(17)
O6 C12 C13 C14 0.12(17)
C11 C12 C13 C14 -179.25(10)
C20 C13 C14 C15 -0.72(17)
C12 C13 C14 C15 176.42(10)
C13 C14 C15 C16 1.40(18)
C17 N2 C16 C19 5.78(17)
C18 N2 C16 C19 -170.20(11)
C17 N2 C16 C15 -174.05(11)
C18 N2 C16 C15 9.98(17)
C14 C15 C16 N2 178.76(11)
C14 C15 C16 C19 -1.07(16)
N2 C16 C19 C20 -179.72(11)
C15 C16 C19 C20 0.11(17)
C16 C19 C20 C13 0.54(18)
C14 C13 C20 C19 -0.26(17)
C12 C13 C20 C19 -177.22(11)
